data_7239594
loop_
_publ_author_name
'Yang, Meipan'
'Xu, Chengchao'
'Li, Shaoni'
'Cheng, Zhao'
'Zhou, Jia'
'Yang, Bingqin'

_publ_section_title
;
 Three selective and sensitive &#x201C;off--on&#x201D; probes based on
 rhodamine for Fe3+ imaging in living cells
;
_journal_issue 27
_journal_name_full 'RSC Advances'
_journal_page_first 14248
_journal_paper_doi 10.1039/c4ra00396a
_journal_volume 4
_journal_year 2014
_chemical_formula_sum 'C36 H34 N6 O4 S'
_chemical_formula_weight 646.75
_space_group_IT_number 2
_space_group_name_Hall '-P 1'
_space_group_name_H-M_alt 'P -1'
_symmetry_cell_setting triclinic
_symmetry_space_group_name_H-M 'P -1'
_atom_sites_solution_hydrogens geom
_atom_sites_solution_primary direct
_atom_sites_solution_secondary difmap
_audit_creation_method SHELXL-97
_cell_angle_alpha 74.955(5)
_cell_angle_beta 82.177(5)
_cell_angle_gamma 72.016(5)
_cell_formula_units_Z 2
_cell_length_a 9.558(2)
_cell_length_b 12.296(3)
_cell_length_c 14.954(4)
_cell_measurement_reflns_used 850
_cell_measurement_temperature 296(2)
_cell_measurement_theta_max 20.05
_cell_measurement_theta_min 2.24
_cell_volume 1611.3(7)
_computing_cell_refinement 'Bruker SAINT'
_computing_data_collection 'Bruker APEX2'
_computing_data_reduction 'Bruker SAINT'
_computing_molecular_graphics 'Bruker SHELXTL'
_computing_publication_material 'Bruker SHELXTL'
_computing_structure_refinement 'SHELXL-97 (Sheldrick, 2008)'
_computing_structure_solution 'SHELXS-97 (Sheldrick, 2008)'
_diffrn_ambient_temperature 296(2)
_diffrn_measured_fraction_theta_full 0.952
_diffrn_measured_fraction_theta_max 0.952
_diffrn_measurement_device_type 'Bruker APEX-II CCD'
_diffrn_measurement_method '\f and \w scans'
_diffrn_radiation_monochromator graphite
_diffrn_radiation_source 'fine-focus sealed tube'
_diffrn_radiation_type MoK\a
_diffrn_radiation_wavelength 0.71073
_diffrn_reflns_av_R_equivalents 0.0417
_diffrn_reflns_av_sigmaI/netI 0.1037
_diffrn_reflns_limit_h_max 11
_diffrn_reflns_limit_h_min -11
_diffrn_reflns_limit_k_max 14
_diffrn_reflns_limit_k_min -15
_diffrn_reflns_limit_l_max 14
_diffrn_reflns_limit_l_min -18
_diffrn_reflns_number 9063
_diffrn_reflns_theta_full 26.66
_diffrn_reflns_theta_max 26.66
_diffrn_reflns_theta_min 1.41
_exptl_absorpt_coefficient_mu 0.151
_exptl_absorpt_correction_T_max 0.9627
_exptl_absorpt_correction_T_min 0.9473
_exptl_absorpt_correction_type none
_exptl_crystal_density_diffrn 1.333
_exptl_crystal_density_meas 0
_exptl_crystal_density_method 'not measured'
_exptl_crystal_F_000 680
_exptl_crystal_size_max 0.36
_exptl_crystal_size_mid 0.31
_exptl_crystal_size_min 0.25
_refine_diff_density_max 0.607
_refine_diff_density_min -0.290
_refine_diff_density_rms 0.074
_refine_ls_extinction_method none
_refine_ls_goodness_of_fit_ref 1.025
_refine_ls_hydrogen_treatment mixed
_refine_ls_matrix_type full
_refine_ls_number_parameters 428
_refine_ls_number_reflns 6470
_refine_ls_number_restraints 0
_refine_ls_restrained_S_all 1.025
_refine_ls_R_factor_all 0.1530
_refine_ls_R_factor_gt 0.0741
_refine_ls_shift/su_max 0.000
_refine_ls_shift/su_mean 0.000
_refine_ls_structure_factor_coef Fsqd
_refine_ls_weighting_details 'calc w=1/[\s^2^(Fo^2^)+(0.1000P)^2^+0.0000P] where P=(Fo^2^+2Fc^2^)/3'
_refine_ls_weighting_scheme calc
_refine_ls_wR_factor_gt 0.1822
_refine_ls_wR_factor_ref 0.2351
_reflns_number_gt 3076
_reflns_number_total 6470
_reflns_threshold_expression >2sigma(I)
_cod_data_source_file c4ra00396a1.txt
_cod_data_source_block xb6619_0m
_cod_depositor_comments
;
The following automatic conversions were performed:

data item '_symmetry_cell_setting' value 'Triclinic' was changed to
'triclinic' in accordance with the
/home/saulius/struct/COD-crude-data/automatic-downloads/DataCite-retrospective/RSC/depositions/lib/dictionaries/cif_core.dic
dictionary named 'cif_core.dic' version 2.4.2 last updated on
2011-04-26.

Automatic conversion script
Id: cif_fix_values 6909 2019-04-08 15:41:33Z antanas 
;
_cod_original_sg_symbol_H-M P-1
_cod_database_code 7239594

loop_
_symmetry_equiv_pos_as_xyz
'x, y, z'
'-x, -y, -z'

loop_
_atom_site_label
_atom_site_type_symbol
_atom_site_fract_x
_atom_site_fract_y
_atom_site_fract_z
_atom_site_U_iso_or_equiv
_atom_site_adp_type
_atom_site_occupancy
_atom_site_symmetry_multiplicity
_atom_site_calc_flag
_atom_site_refinement_flags
S1 S 0.84616(11) 0.52393(9) 0.10597(8) 0.0505(4) Uani 1 1 d .
N1 N 0.5000(5) 0.9203(4) -0.0904(3) 0.0796(13) Uani 1 1 d .
N2 N 0.6311(3) 0.4437(3) 0.1798(3) 0.0529(9) Uani 1 1 d .
N3 N 0.7526(3) 0.3650(3) 0.2250(2) 0.0525(9) Uani 1 1 d .
N4 N 1.0071(3) 0.3347(3) 0.2266(2) 0.0424(8) Uani 1 1 d .
N5 N 0.9086(5) -0.1628(4) 0.2298(3) 0.0737(12) Uani 1 1 d .
N6 N 0.6901(5) 0.3592(4) 0.6283(3) 0.0812(14) Uani 1 1 d .
O1 O 0.4054(5) 0.9928(3) -0.1393(3) 0.1166(16) Uani 1 1 d .
O2 O 0.6163(5) 0.9350(3) -0.0821(3) 0.1134(16) Uani 1 1 d .
O3 O 1.1412(3) 0.4503(3) 0.1320(2) 0.0627(9) Uani 1 1 d .
O4 O 0.8349(3) 0.0999(3) 0.4252(2) 0.0636(9) Uani 1 1 d .
C1 C 0.5764(4) 0.7263(4) 0.0121(3) 0.0531(11) Uani 1 1 d .
H1 H 0.6667 0.7393 0.0141 0.064 Uiso 1 1 calc R
C2 C 0.4677(5) 0.8108(4) -0.0404(3) 0.0569(12) Uani 1 1 d .
C3 C 0.3336(5) 0.7951(4) -0.0471(3) 0.0651(13) Uani 1 1 d .
H3 H 0.2624 0.8527 -0.0835 0.078 Uiso 1 1 calc R
C4 C 0.3089(5) 0.6907(4) 0.0024(4) 0.0670(14) Uani 1 1 d .
H4 H 0.2192 0.6778 -0.0012 0.080 Uiso 1 1 calc R
C5 C 0.4129(4) 0.6048(4) 0.0573(3) 0.0551(11) Uani 1 1 d .
H5 H 0.3920 0.5360 0.0909 0.066 Uiso 1 1 calc R
C6 C 0.5490(4) 0.6208(4) 0.0622(3) 0.0484(11) Uani 1 1 d .
C7 C 0.6622(4) 0.5297(3) 0.1173(3) 0.0429(10) Uani 1 1 d .
C8 C 0.8711(4) 0.3974(3) 0.1921(3) 0.0416(10) Uani 1 1 d .
C9 C 1.1364(4) 0.3653(4) 0.1938(3) 0.0442(10) Uani 1 1 d .
C10 C 1.2532(4) 0.2788(3) 0.2497(3) 0.0434(10) Uani 1 1 d .
C11 C 1.4014(4) 0.2710(4) 0.2422(3) 0.0532(11) Uani 1 1 d .
H11 H 1.4404 0.3242 0.1977 0.064 Uiso 1 1 calc R
C12 C 1.4897(5) 0.1786(4) 0.3054(4) 0.0681(14) Uani 1 1 d .
H12 H 1.5899 0.1707 0.3043 0.082 Uiso 1 1 calc R
C13 C 1.4309(5) 0.1008(4) 0.3680(3) 0.0655(13) Uani 1 1 d .
H13 H 1.4931 0.0387 0.4073 0.079 Uiso 1 1 calc R
C14 C 1.2831(5) 0.1097(4) 0.3759(3) 0.0564(12) Uani 1 1 d .
H14 H 1.2450 0.0557 0.4201 0.068 Uiso 1 1 calc R
C15 C 1.1936(4) 0.2009(3) 0.3161(3) 0.0420(10) Uani 1 1 d .
C16 C 1.0287(4) 0.2284(3) 0.3078(3) 0.0399(9) Uani 1 1 d .
C17 C 0.9903(4) 0.1292(3) 0.2854(3) 0.0412(10) Uani 1 1 d .
C18 C 1.0498(5) 0.0884(4) 0.2068(3) 0.0560(12) Uani 1 1 d .
H18 H 1.1115 0.1263 0.1657 0.067 Uiso 1 1 calc R
C19 C 1.0226(5) -0.0048(4) 0.1867(3) 0.0625(13) Uani 1 1 d .
H19 H 1.0638 -0.0274 0.1320 0.075 Uiso 1 1 calc R
C20 C 0.9338(5) -0.0670(4) 0.2469(3) 0.0549(12) Uani 1 1 d .
C21 C 0.8734(5) -0.0277(4) 0.3283(3) 0.0594(13) Uani 1 1 d .
H21 H 0.8142 -0.0667 0.3707 0.071 Uiso 1 1 calc R
C22 C 0.9018(4) 0.0685(4) 0.3451(3) 0.0510(11) Uani 1 1 d .
C23 C 0.8513(4) 0.1975(3) 0.4456(3) 0.0470(10) Uani 1 1 d .
C24 C 0.7689(5) 0.2269(4) 0.5257(3) 0.0615(13) Uani 1 1 d .
H24 H 0.7123 0.1796 0.5608 0.074 Uiso 1 1 calc R
C25 C 0.7712(5) 0.3263(4) 0.5530(3) 0.0575(12) Uani 1 1 d .
C26 C 0.8598(5) 0.3944(4) 0.4959(3) 0.0614(13) Uani 1 1 d .
H26 H 0.8617 0.4633 0.5098 0.074 Uiso 1 1 calc R
C27 C 0.9410(5) 0.3601(4) 0.4217(3) 0.0573(12) Uani 1 1 d .
H27 H 1.0009 0.4051 0.3873 0.069 Uiso 1 1 calc R
C28 C 0.9397(4) 0.2617(3) 0.3945(3) 0.0437(10) Uani 1 1 d .
C29 C 0.9863(6) -0.2167(5) 0.1544(4) 0.0864(18) Uani 1 1 d .
H29A H 0.9940 -0.2999 0.1718 0.104 Uiso 1 1 calc R
H29B H 1.0854 -0.2087 0.1451 0.104 Uiso 1 1 calc R
C30 C 0.9104(7) -0.1623(5) 0.0643(4) 0.101(2) Uani 1 1 d .
H30A H 0.8107 -0.1666 0.0737 0.151 Uiso 1 1 calc R
H30B H 0.9620 -0.2043 0.0181 0.151 Uiso 1 1 calc R
H30C H 0.9105 -0.0816 0.0437 0.151 Uiso 1 1 calc R
C31 C 0.7884(7) -0.2108(5) 0.2822(5) 0.099(2) Uani 1 1 d .
H31A H 0.7138 -0.1494 0.3058 0.118 Uiso 1 1 calc R
H31B H 0.7425 -0.2368 0.2408 0.118 Uiso 1 1 calc R
C32 C 0.8434(9) -0.3066(6) 0.3574(6) 0.172(4) Uani 1 1 d .
H32A H 0.8874 -0.3766 0.3347 0.259 Uiso 1 1 calc R
H32B H 0.7638 -0.3177 0.4020 0.259 Uiso 1 1 calc R
H32C H 0.9160 -0.2901 0.3861 0.259 Uiso 1 1 calc R
C33 C 0.5669(8) 0.3001(6) 0.6782(5) 0.115(2) Uani 1 1 d .
H33A H 0.4870 0.3561 0.7041 0.138 Uiso 1 1 calc R
H33B H 0.5275 0.2729 0.6344 0.138 Uiso 1 1 calc R
C34 C 0.6310(9) 0.2078(7) 0.7468(5) 0.145(3) Uani 1 1 d .
H34A H 0.6749 0.1395 0.7219 0.218 Uiso 1 1 calc R
H34B H 0.5576 0.1923 0.7950 0.218 Uiso 1 1 calc R
H34C H 0.7056 0.2265 0.7719 0.218 Uiso 1 1 calc R
C35 C 0.6721(6) 0.4731(5) 0.6470(4) 0.0818(16) Uani 1 1 d .
H35A H 0.7671 0.4888 0.6374 0.098 Uiso 1 1 calc R
H35B H 0.6390 0.4703 0.7116 0.098 Uiso 1 1 calc R
C36 C 0.5653(8) 0.5714(5) 0.5878(4) 0.112(2) Uani 1 1 d .
H36A H 0.6042 0.5823 0.5245 0.168 Uiso 1 1 calc R
H36B H 0.5491 0.6422 0.6085 0.168 Uiso 1 1 calc R
H36C H 0.4736 0.5530 0.5922 0.168 Uiso 1 1 calc R

loop_
_atom_site_aniso_label
_atom_site_aniso_U_11
_atom_site_aniso_U_22
_atom_site_aniso_U_33
_atom_site_aniso_U_23
_atom_site_aniso_U_13
_atom_site_aniso_U_12
S1 0.0408(6) 0.0514(7) 0.0529(7) 0.0059(5) -0.0073(5) -0.0172(5)
N1 0.070(3) 0.059(3) 0.080(3) 0.010(2) -0.004(3) 0.001(3)
N2 0.0376(19) 0.054(2) 0.065(2) -0.0059(19) -0.0055(17) -0.0157(17)
N3 0.0379(19) 0.051(2) 0.061(2) 0.0004(18) -0.0032(17) -0.0122(16)
N4 0.0317(17) 0.0406(18) 0.051(2) -0.0006(16) -0.0051(14) -0.0124(14)
N5 0.085(3) 0.063(3) 0.087(3) -0.030(2) 0.009(2) -0.038(2)
N6 0.097(3) 0.077(3) 0.071(3) -0.028(2) 0.034(3) -0.034(3)
O1 0.102(3) 0.076(3) 0.132(4) 0.023(3) -0.034(3) 0.004(2)
O2 0.073(3) 0.083(3) 0.156(4) 0.031(3) -0.018(3) -0.025(2)
O3 0.0465(17) 0.065(2) 0.067(2) 0.0125(17) -0.0050(15) -0.0241(15)
O4 0.085(2) 0.0590(19) 0.054(2) -0.0167(16) 0.0271(17) -0.0408(17)
C1 0.042(2) 0.056(3) 0.053(3) -0.008(2) -0.005(2) -0.006(2)
C2 0.053(3) 0.054(3) 0.049(3) -0.004(2) -0.002(2) 0.000(2)
C3 0.049(3) 0.068(3) 0.065(3) -0.016(3) -0.015(2) 0.008(2)
C4 0.043(3) 0.071(3) 0.087(4) -0.027(3) -0.014(2) -0.004(2)
C5 0.044(3) 0.060(3) 0.060(3) -0.018(2) -0.004(2) -0.011(2)
C6 0.039(2) 0.053(3) 0.052(3) -0.015(2) -0.0062(19) -0.007(2)
C7 0.038(2) 0.046(2) 0.044(2) -0.007(2) -0.0023(18) -0.0134(19)
C8 0.036(2) 0.043(2) 0.043(2) -0.0035(19) -0.0005(17) -0.0137(18)
C9 0.041(2) 0.051(3) 0.041(2) -0.007(2) 0.0058(18) -0.020(2)
C10 0.036(2) 0.043(2) 0.052(3) -0.012(2) -0.0053(18) -0.0108(18)
C11 0.042(2) 0.059(3) 0.059(3) -0.012(2) 0.000(2) -0.015(2)
C12 0.043(3) 0.072(3) 0.091(4) -0.021(3) -0.014(3) -0.011(2)
C13 0.052(3) 0.071(3) 0.060(3) 0.002(3) -0.016(2) -0.008(2)
C14 0.054(3) 0.050(3) 0.056(3) -0.002(2) -0.009(2) -0.008(2)
C15 0.043(2) 0.045(2) 0.037(2) -0.0049(19) -0.0011(18) -0.0166(19)
C16 0.039(2) 0.044(2) 0.032(2) 0.0006(18) 0.0009(16) -0.0142(18)
C17 0.044(2) 0.040(2) 0.037(2) -0.0033(19) -0.0006(18) -0.0134(18)
C18 0.051(3) 0.057(3) 0.066(3) -0.018(2) 0.006(2) -0.025(2)
C19 0.057(3) 0.064(3) 0.070(3) -0.025(3) 0.006(2) -0.018(2)
C20 0.056(3) 0.047(3) 0.066(3) -0.012(2) -0.005(2) -0.020(2)
C21 0.050(3) 0.047(3) 0.084(4) -0.010(3) 0.002(2) -0.024(2)
C22 0.045(2) 0.047(3) 0.057(3) -0.006(2) 0.001(2) -0.014(2)
C23 0.049(2) 0.040(2) 0.049(3) -0.006(2) 0.002(2) -0.015(2)
C24 0.066(3) 0.051(3) 0.062(3) -0.007(2) 0.015(2) -0.021(2)
C25 0.061(3) 0.057(3) 0.051(3) -0.013(2) 0.010(2) -0.017(2)
C26 0.076(3) 0.055(3) 0.055(3) -0.016(2) 0.006(2) -0.022(2)
C27 0.061(3) 0.055(3) 0.060(3) -0.013(2) 0.012(2) -0.029(2)
C28 0.045(2) 0.039(2) 0.045(2) -0.0056(19) 0.0016(18) -0.0143(18)
C29 0.077(4) 0.071(4) 0.124(5) -0.047(4) -0.009(4) -0.018(3)
C30 0.101(5) 0.111(5) 0.103(5) -0.041(4) -0.017(4) -0.031(4)
C31 0.100(5) 0.068(4) 0.139(6) -0.016(4) -0.037(4) -0.034(3)
C32 0.183(8) 0.115(6) 0.165(8) 0.065(6) -0.053(6) -0.028(6)
C33 0.123(6) 0.117(6) 0.085(5) -0.034(4) -0.007(4) 0.003(5)
C34 0.160(8) 0.143(7) 0.100(6) -0.005(5) -0.039(5) -0.003(6)
C35 0.105(4) 0.083(4) 0.058(3) -0.027(3) 0.015(3) -0.029(3)
C36 0.150(6) 0.082(4) 0.078(4) -0.022(4) -0.005(4) 0.005(4)

loop_
_atom_type_symbol
_atom_type_description
_atom_type_scat_dispersion_real
_atom_type_scat_dispersion_imag
_atom_type_scat_source
C C 0.0033 0.0016 'International Tables Vol C Tables 4.2.6.8 and 6.1.1.4'
H H 0.0000 0.0000 'International Tables Vol C Tables 4.2.6.8 and 6.1.1.4'
N N 0.0061 0.0033 'International Tables Vol C Tables 4.2.6.8 and 6.1.1.4'
O O 0.0106 0.0060 'International Tables Vol C Tables 4.2.6.8 and 6.1.1.4'
S S 0.1246 0.1234 'International Tables Vol C Tables 4.2.6.8 and 6.1.1.4'

loop_
_geom_angle_atom_site_label_1
_geom_angle_atom_site_label_2
_geom_angle_atom_site_label_3
_geom_angle
C8 S1 C7 86.30(18)
O2 N1 O1 123.4(5)
O2 N1 C2 119.7(4)
O1 N1 C2 116.9(5)
C7 N2 N3 113.6(3)
C8 N3 N2 110.1(3)
C8 N4 C9 123.9(3)
C8 N4 C16 122.9(3)
C9 N4 C16 113.2(3)
C20 N5 C29 122.6(4)
C20 N5 C31 121.1(4)
C29 N5 C31 116.1(4)
C25 N6 C35 122.0(4)
C25 N6 C33 120.7(4)
C35 N6 C33 113.7(4)
C22 O4 C23 119.2(3)
C2 C1 C6 119.2(4)
C2 C1 H1 120.4
C6 C1 H1 120.4
C3 C2 C1 122.7(4)
C3 C2 N1 120.0(4)
C1 C2 N1 117.4(4)
C2 C3 C4 117.3(4)
C2 C3 H3 121.3
C4 C3 H3 121.3
C3 C4 C5 122.1(5)
C3 C4 H4 119.0
C5 C4 H4 119.0
C4 C5 C6 120.0(4)
C4 C5 H5 120.0
C6 C5 H5 120.0
C5 C6 C1 118.7(4)
C5 C6 C7 120.9(4)
C1 C6 C7 120.4(4)
N2 C7 C6 121.6(4)
N2 C7 S1 114.0(3)
C6 C7 S1 124.4(3)
N3 C8 N4 121.6(3)
N3 C8 S1 116.0(3)
N4 C8 S1 122.3(3)
O3 C9 N4 123.3(4)
O3 C9 C10 130.2(4)
N4 C9 C10 106.5(3)
C11 C10 C15 122.4(4)
C11 C10 C9 128.1(4)
C15 C10 C9 109.4(3)
C10 C11 C12 116.2(4)
C10 C11 H11 121.9
C12 C11 H11 121.9
C13 C12 C11 120.7(4)
C13 C12 H12 119.6
C11 C12 H12 119.6
C12 C13 C14 122.8(4)
C12 C13 H13 118.6
C14 C13 H13 118.6
C15 C14 C13 117.6(4)
C15 C14 H14 121.2
C13 C14 H14 121.2
C14 C15 C10 120.1(4)
C14 C15 C16 128.3(3)
C10 C15 C16 111.5(3)
C17 C16 N4 111.6(3)
C17 C16 C15 111.9(3)
N4 C16 C15 99.3(3)
C17 C16 C28 110.9(3)
N4 C16 C28 110.7(3)
C15 C16 C28 111.9(3)
C18 C17 C22 116.1(4)
C18 C17 C16 121.7(3)
C22 C17 C16 122.0(4)
C19 C18 C17 123.1(4)
C19 C18 H18 118.4
C17 C18 H18 118.4
C18 C19 C20 121.1(4)
C18 C19 H19 119.5
C20 C19 H19 119.5
N5 C20 C19 122.3(4)
N5 C20 C21 121.0(4)
C19 C20 C21 116.7(4)
C22 C21 C20 120.2(4)
C22 C21 H21 119.9
C20 C21 H21 119.9
O4 C22 C21 115.0(4)
O4 C22 C17 122.3(4)
C21 C22 C17 122.7(4)
C28 C23 O4 124.0(4)
C28 C23 C24 121.5(4)
O4 C23 C24 114.4(4)
C25 C24 C23 120.6(4)
C25 C24 H24 119.7
C23 C24 H24 119.7
N6 C25 C24 122.3(4)
N6 C25 C26 121.2(4)
C24 C25 C26 116.5(4)
C27 C26 C25 120.7(4)
C27 C26 H26 119.6
C25 C26 H26 119.6
C26 C27 C28 123.1(4)
C26 C27 H27 118.5
C28 C27 H27 118.5
C23 C28 C27 117.5(4)
C23 C28 C16 120.9(4)
C27 C28 C16 121.6(4)
N5 C29 C30 112.8(5)
N5 C29 H29A 109.0
C30 C29 H29A 109.0
N5 C29 H29B 109.0
C30 C29 H29B 109.0
H29A C29 H29B 107.8
C29 C30 H30A 109.5
C29 C30 H30B 109.5
H30A C30 H30B 109.5
C29 C30 H30C 109.5
H30A C30 H30C 109.5
H30B C30 H30C 109.5
C32 C31 N5 111.1(6)
C32 C31 H31A 109.4
N5 C31 H31A 109.4
C32 C31 H31B 109.4
N5 C31 H31B 109.4
H31A C31 H31B 108.0
C31 C32 H32A 109.5
C31 C32 H32B 109.5
H32A C32 H32B 109.5
C31 C32 H32C 109.5
H32A C32 H32C 109.5
H32B C32 H32C 109.5
C34 C33 N6 107.1(6)
C34 C33 H33A 110.3
N6 C33 H33A 110.3
C34 C33 H33B 110.3
N6 C33 H33B 110.3
H33A C33 H33B 108.6
C33 C34 H34A 109.5
C33 C34 H34B 109.5
H34A C34 H34B 109.5
C33 C34 H34C 109.5
H34A C34 H34C 109.5
H34B C34 H34C 109.5
N6 C35 C36 113.5(5)
N6 C35 H35A 108.9
C36 C35 H35A 108.9
N6 C35 H35B 108.9
C36 C35 H35B 108.9
H35A C35 H35B 107.7
C35 C36 H36A 109.5
C35 C36 H36B 109.5
H36A C36 H36B 109.5
C35 C36 H36C 109.5
H36A C36 H36C 109.5
H36B C36 H36C 109.5

loop_
_geom_bond_atom_site_label_1
_geom_bond_atom_site_label_2
_geom_bond_distance
S1 C8 1.718(4)
S1 C7 1.725(4)
N1 O2 1.207(5)
N1 O1 1.221(5)
N1 C2 1.463(6)
N2 C7 1.299(5)
N2 N3 1.386(4)
N3 C8 1.306(5)
N4 C8 1.381(5)
N4 C9 1.391(4)
N4 C16 1.518(4)
N5 C20 1.364(5)
N5 C29 1.455(6)
N5 C31 1.489(7)
N6 C25 1.356(5)
N6 C35 1.453(6)
N6 C33 1.574(8)
O3 C9 1.211(4)
O4 C22 1.367(5)
O4 C23 1.370(5)
C1 C2 1.381(6)
C1 C6 1.402(6)
C1 H1 0.9300
C2 C3 1.373(6)
C3 C4 1.378(6)
C3 H3 0.9300
C4 C5 1.378(6)
C4 H4 0.9300
C5 C6 1.389(6)
C5 H5 0.9300
C6 C7 1.455(5)
C9 C10 1.461(5)
C10 C11 1.381(5)
C10 C15 1.385(5)
C11 C12 1.401(6)
C11 H11 0.9300
C12 C13 1.354(6)
C12 H12 0.9300
C13 C14 1.374(6)
C13 H13 0.9300
C14 C15 1.372(5)
C14 H14 0.9300
C15 C16 1.522(5)
C16 C17 1.501(5)
C16 C28 1.527(5)
C17 C18 1.380(5)
C17 C22 1.382(5)
C18 C19 1.362(6)
C18 H18 0.9300
C19 C20 1.397(6)
C19 H19 0.9300
C20 C21 1.411(6)
C21 C22 1.381(6)
C21 H21 0.9300
C23 C28 1.357(5)
C23 C24 1.407(6)
C24 C25 1.392(6)
C24 H24 0.9300
C25 C26 1.420(6)
C26 C27 1.347(5)
C26 H26 0.9300
C27 C28 1.378(5)
C27 H27 0.9300
C29 C30 1.513(7)
C29 H29A 0.9700
C29 H29B 0.9700
C30 H30A 0.9600
C30 H30B 0.9600
C30 H30C 0.9600
C31 C32 1.420(8)
C31 H31A 0.9700
C31 H31B 0.9700
C32 H32A 0.9600
C32 H32B 0.9600
C32 H32C 0.9600
C33 C34 1.361(8)
C33 H33A 0.9700
C33 H33B 0.9700
C34 H34A 0.9600
C34 H34B 0.9600
C34 H34C 0.9600
C35 C36 1.488(7)
C35 H35A 0.9700
C35 H35B 0.9700
C36 H36A 0.9600
C36 H36B 0.9600
C36 H36C 0.9600

loop_
_geom_torsion_atom_site_label_1
_geom_torsion_atom_site_label_2
_geom_torsion_atom_site_label_3
_geom_torsion_atom_site_label_4
_geom_torsion
C7 N2 N3 C8 -0.4(5)
C6 C1 C2 C3 -1.2(7)
C6 C1 C2 N1 179.0(4)
O2 N1 C2 C3 177.8(5)
O1 N1 C2 C3 -2.4(7)
O2 N1 C2 C1 -2.4(7)
O1 N1 C2 C1 177.4(4)
C1 C2 C3 C4 0.9(7)
N1 C2 C3 C4 -179.3(4)
C2 C3 C4 C5 0.4(7)
C3 C4 C5 C6 -1.5(7)
C4 C5 C6 C1 1.2(6)
C4 C5 C6 C7 -178.0(4)
C2 C1 C6 C5 0.1(6)
C2 C1 C6 C7 179.3(4)
N3 N2 C7 C6 179.7(3)
N3 N2 C7 S1 0.2(5)
C5 C6 C7 N2 -16.4(6)
C1 C6 C7 N2 164.5(4)
C5 C6 C7 S1 163.0(3)
C1 C6 C7 S1 -16.1(6)
C8 S1 C7 N2 0.0(3)
C8 S1 C7 C6 -179.4(4)
N2 N3 C8 N4 178.9(3)
N2 N3 C8 S1 0.4(4)
C9 N4 C8 N3 179.8(4)
C16 N4 C8 N3 -3.4(6)
C9 N4 C8 S1 -1.8(5)
C16 N4 C8 S1 175.0(3)
C7 S1 C8 N3 -0.3(3)
C7 S1 C8 N4 -178.7(3)
C8 N4 C9 O3 0.2(6)
C16 N4 C9 O3 -176.9(4)
C8 N4 C9 C10 178.7(3)
C16 N4 C9 C10 1.6(4)
O3 C9 C10 C11 -2.9(8)
N4 C9 C10 C11 178.7(4)
O3 C9 C10 C15 176.5(4)
N4 C9 C10 C15 -1.9(5)
C15 C10 C11 C12 0.6(6)
C9 C10 C11 C12 179.9(4)
C10 C11 C12 C13 1.6(7)
C11 C12 C13 C14 -2.5(8)
C12 C13 C14 C15 1.0(7)
C13 C14 C15 C10 1.2(6)
C13 C14 C15 C16 177.7(4)
C11 C10 C15 C14 -2.0(6)
C9 C10 C15 C14 178.6(4)
C11 C10 C15 C16 -179.1(4)
C9 C10 C15 C16 1.5(5)
C8 N4 C16 C17 64.0(4)
C9 N4 C16 C17 -118.9(3)
C8 N4 C16 C15 -177.9(3)
C9 N4 C16 C15 -0.7(4)
C8 N4 C16 C28 -60.1(5)
C9 N4 C16 C28 117.0(4)
C14 C15 C16 C17 -59.3(5)
C10 C15 C16 C17 117.5(4)
C14 C15 C16 N4 -177.3(4)
C10 C15 C16 N4 -0.5(4)
C14 C15 C16 C28 65.9(5)
C10 C15 C16 C28 -117.4(4)
N4 C16 C17 C18 52.0(5)
C15 C16 C17 C18 -58.3(5)
C28 C16 C17 C18 176.0(4)
N4 C16 C17 C22 -132.5(4)
C15 C16 C17 C22 117.1(4)
C28 C16 C17 C22 -8.6(5)
C22 C17 C18 C19 1.2(6)
C16 C17 C18 C19 176.9(4)
C17 C18 C19 C20 -1.6(7)
C29 N5 C20 C19 8.0(7)
C31 N5 C20 C19 -165.9(5)
C29 N5 C20 C21 -170.4(4)
C31 N5 C20 C21 15.7(7)
C18 C19 C20 N5 -177.9(4)
C18 C19 C20 C21 0.6(7)
N5 C20 C21 C22 179.1(4)
C19 C20 C21 C22 0.5(6)
C23 O4 C22 C21 -177.1(4)
C23 O4 C22 C17 2.5(6)
C20 C21 C22 O4 178.7(4)
C20 C21 C22 C17 -0.8(7)
C18 C17 C22 O4 -179.5(4)
C16 C17 C22 O4 4.8(6)
C18 C17 C22 C21 0.0(6)
C16 C17 C22 C21 -175.7(4)
C22 O4 C23 C28 -5.2(6)
C22 O4 C23 C24 175.3(4)
C28 C23 C24 C25 2.6(7)
O4 C23 C24 C25 -177.9(4)
C35 N6 C25 C24 -168.8(5)
C33 N6 C25 C24 -11.3(7)
C35 N6 C25 C26 9.1(8)
C33 N6 C25 C26 166.5(5)
C23 C24 C25 N6 178.1(4)
C23 C24 C25 C26 0.2(7)
N6 C25 C26 C27 179.4(5)
C24 C25 C26 C27 -2.7(7)
C25 C26 C27 C28 2.6(7)
O4 C23 C28 C27 177.8(4)
C24 C23 C28 C27 -2.7(6)
O4 C23 C28 C16 0.4(6)
C24 C23 C28 C16 179.9(4)
C26 C27 C28 C23 0.2(7)
C26 C27 C28 C16 177.5(4)
C17 C16 C28 C23 6.1(5)
N4 C16 C28 C23 130.6(4)
C15 C16 C28 C23 -119.6(4)
C17 C16 C28 C27 -171.2(4)
N4 C16 C28 C27 -46.7(5)
C15 C16 C28 C27 63.1(5)
C20 N5 C29 C30 -88.4(6)
C31 N5 C29 C30 85.8(6)
C20 N5 C31 C32 -97.0(7)
C29 N5 C31 C32 88.7(7)
C25 N6 C33 C34 92.0(7)
C35 N6 C33 C34 -108.8(6)
C25 N6 C35 C36 76.7(7)
C33 N6 C35 C36 -82.2(6)
